data_7000694
loop_
_publ_author_name
'Lan, Yanhua'
'Novitchi, Ghenadie'
'Cl\'erac, Rodolphe'
'Tang, Jin-Kui'
'Madhu, N. T.'
'Hewitt, Ian J.'
'Anson, Christopher E.'
'Brooker, Sally'
'Powell, Annie K.'

_publ_section_title
;
 Di-, tetra- and hexanuclear iron(III), manganese(II/III) and
 copper(II) complexes of Schiff-base ligands derived from
 6-substituted-2-formylphenols
;
_journal_issue 10
_journal_name_full 'Dalton Transactions'
_journal_page_first 1721
_journal_page_last 1727
_journal_paper_doi 10.1039/b818113f
_journal_year 2009
_chemical_formula_sum 'C48 H62 Mn4 N8 O16'
_chemical_formula_weight 1226.82
_chemical_name_systematic
;
?
;
_space_group_IT_number 2
_symmetry_cell_setting triclinic
_symmetry_space_group_name_Hall '-P 1'
_symmetry_space_group_name_H-M 'P -1'
_atom_sites_solution_hydrogens geom
_atom_sites_solution_primary direct
_atom_sites_solution_secondary difmap
_audit_creation_method SHELXL-97
_cell_angle_alpha 104.446(2)
_cell_angle_beta 101.777(1)
_cell_angle_gamma 92.127(2)
_cell_formula_units_Z 1
_cell_length_a 10.4306(9)
_cell_length_b 10.7571(9)
_cell_length_c 12.2161(10)
_cell_measurement_reflns_used 4370
_cell_measurement_temperature 100(2)
_cell_measurement_theta_max 27.99
_cell_measurement_theta_min 2.36
_cell_volume 1293.79(19)
_computing_cell_refinement 'SMART-NT 5.6 (Bruker AXS Inc., 2000)'
_computing_data_collection 'SMART-NT 5.6 (Bruker AXS Inc., 2000)'
_computing_data_reduction 'SAINT+ 6.0 (Bruker AXS Inc., 2000)'
_computing_molecular_graphics 'SHELXTL 5.1 (Bruker AXS Inc., 1997)'
_computing_publication_material 'SHELXTL 5.1 (Bruker AXS Inc., 1997)'
_computing_structure_refinement 'SHELXTL 5.1 (Bruker AXS Inc., 1997)'
_computing_structure_solution 'SHELXTL 5.1 (Bruker AXS Inc., 1997)'
_diffrn_ambient_temperature 100(2)
_diffrn_detector_area_resol_mean 8.333
_diffrn_measured_fraction_theta_full 0.980
_diffrn_measured_fraction_theta_max 0.979
_diffrn_measurement_device_type 'Bruker SMART Apex'
_diffrn_measurement_method 'CCD area detector'
_diffrn_radiation_monochromator graphite
_diffrn_radiation_source 'rotating anode'
_diffrn_radiation_type MoK\a
_diffrn_radiation_wavelength 0.71073
_diffrn_reflns_av_R_equivalents 0.0390
_diffrn_reflns_av_sigmaI/netI 0.0697
_diffrn_reflns_limit_h_max 11
_diffrn_reflns_limit_h_min -12
_diffrn_reflns_limit_k_max 12
_diffrn_reflns_limit_k_min -12
_diffrn_reflns_limit_l_max 14
_diffrn_reflns_limit_l_min -13
_diffrn_reflns_number 6454
_diffrn_reflns_theta_full 25.00
_diffrn_reflns_theta_max 25.05
_diffrn_reflns_theta_min 1.76
_exptl_absorpt_coefficient_mu 1.032
_exptl_absorpt_correction_T_max 0.863
_exptl_absorpt_correction_T_min 0.844
_exptl_absorpt_correction_type multi-scan
_exptl_absorpt_process_details 'SADABS (Bruker AXS Inc., 2000)'
_exptl_crystal_colour 'dark brown'
_exptl_crystal_density_diffrn 1.575
_exptl_crystal_density_method 'not measured'
_exptl_crystal_description block
_exptl_crystal_F_000 634
_exptl_crystal_size_max 0.18
_exptl_crystal_size_mid 0.17
_exptl_crystal_size_min 0.14
_refine_diff_density_max 1.385
_refine_diff_density_min -0.534
_refine_diff_density_rms 0.093
_refine_ls_extinction_method none
_refine_ls_goodness_of_fit_ref 1.051
_refine_ls_hydrogen_treatment constr
_refine_ls_matrix_type full
_refine_ls_number_parameters 350
_refine_ls_number_reflns 4484
_refine_ls_number_restraints 3
_refine_ls_restrained_S_all 1.053
_refine_ls_R_factor_all 0.0812
_refine_ls_R_factor_gt 0.0626
_refine_ls_shift/su_max 0.000
_refine_ls_shift/su_mean 0.000
_refine_ls_structure_factor_coef Fsqd
_refine_ls_weighting_details 'calc w=1/[\s^2^(Fo^2^)+(0.0523P)^2^+3.9193P] where P=(Fo^2^+2Fc^2^)/3'
_refine_ls_weighting_scheme calc
_refine_ls_wR_factor_gt 0.1321
_refine_ls_wR_factor_ref 0.1401
_reflns_number_gt 3580
_reflns_number_total 4484
_reflns_threshold_expression >2sigma(I)
_cod_data_source_file b818113f.txt
_cod_data_source_block lyh14bx
_cod_database_code 7000694

loop_
_symmetry_equiv_pos_as_xyz
'x, y, z'
'-x, -y, -z'

loop_
_atom_site_label
_atom_site_type_symbol
_atom_site_fract_x
_atom_site_fract_y
_atom_site_fract_z
_atom_site_U_iso_or_equiv
_atom_site_adp_type
_atom_site_occupancy
_atom_site_symmetry_multiplicity
_atom_site_calc_flag
_atom_site_refinement_flags
_atom_site_disorder_assembly
_atom_site_disorder_group
Mn1 Mn 0.59338(7) 0.41401(7) 0.54565(6) 0.01383(19) Uani 1 1 d . . .
Mn2 Mn 0.27435(7) 0.23281(7) 0.36605(7) 0.0176(2) Uani 1 1 d . B .
O1 O 0.5625(3) 0.5029(3) 0.4236(3) 0.0135(7) Uani 1 1 d . . .
C1 C 0.5770(5) 0.4491(5) 0.3088(4) 0.0224(11) Uani 1 1 d . . .
H1A H 0.6616 0.4119 0.3110 0.034 Uiso 0.50 1 calc PR . .
H1B H 0.5741 0.5167 0.2676 0.034 Uiso 0.50 1 calc PR . .
H1C H 0.5054 0.3815 0.2684 0.034 Uiso 0.50 1 calc PR . .
H1D H 0.4991 0.4615 0.2536 0.034 Uiso 0.50 1 calc PR . .
H1E H 0.5866 0.3567 0.2970 0.034 Uiso 0.50 1 calc PR . .
H1F H 0.6553 0.4919 0.2963 0.034 Uiso 0.50 1 calc PR . .
C2 C 0.0718(5) -0.0500(5) 0.1946(4) 0.0242(12) Uani 1 1 d D . .
H2C H -0.0021 -0.1194 0.1742 0.029 Uiso 0.85 1 calc PR A 1
H2D H 0.1241 -0.0688 0.1332 0.029 Uiso 0.15 1 calc PR A 2
O2A O 0.1468(4) -0.0849(4) 0.1082(4) 0.0255(10) Uani 0.85 1 d PD B 1
H2A H 0.1440 -0.0289 0.0707 0.038 Uiso 0.85 1 calc PR B 1
O2B O -0.0500(19) -0.131(2) 0.158(2) 0.030(6) Uiso 0.15 1 d PD B 2
H2B H -0.1132 -0.0857 0.1495 0.045 Uiso 0.15 1 calc PR B 2
C3 C 0.1556(5) -0.0566(5) 0.3106(4) 0.0224(11) Uani 1 1 d . B .
H3A H 0.1054 -0.0292 0.3717 0.027 Uiso 1 1 calc R . .
H3B H 0.1745 -0.1470 0.3064 0.027 Uiso 1 1 calc R . .
N1 N 0.2799(4) 0.0251(4) 0.3424(4) 0.0195(9) Uani 1 1 d . . .
C4 C 0.3837(5) -0.0361(5) 0.3457(4) 0.0206(11) Uani 1 1 d . B .
H4A H 0.3705 -0.1273 0.3295 0.025 Uiso 1 1 calc R . .
C5 C 0.5193(5) 0.0197(5) 0.3716(4) 0.0196(11) Uani 1 1 d . . .
C6 C 0.5567(5) 0.1520(5) 0.4145(4) 0.0168(10) Uani 1 1 d . B .
O3 O 0.4740(3) 0.2418(3) 0.4369(3) 0.0170(7) Uani 1 1 d . . .
C7 C 0.6933(5) 0.1960(5) 0.4403(4) 0.0188(11) Uani 1 1 d . . .
O4 O 0.7285(3) 0.3229(3) 0.4868(3) 0.0185(8) Uani 1 1 d . B .
C8 C 0.7844(5) 0.1092(5) 0.4166(4) 0.0217(11) Uani 1 1 d . B .
H8A H 0.8746 0.1390 0.4306 0.026 Uiso 1 1 calc R . .
C9 C 0.7443(5) -0.0229(5) 0.3721(5) 0.0268(12) Uani 1 1 d . . .
H9A H 0.8076 -0.0820 0.3554 0.032 Uiso 1 1 calc R B .
C10 C 0.6149(5) -0.0673(5) 0.3524(5) 0.0247(12) Uani 1 1 d . B .
H10A H 0.5894 -0.1573 0.3256 0.030 Uiso 1 1 calc R . .
C11 C 0.0086(5) 0.0747(5) 0.1959(5) 0.0223(11) Uani 1 1 d . B .
H11A H -0.0542 0.0643 0.1209 0.027 Uiso 1 1 calc R . .
H11B H -0.0420 0.0915 0.2576 0.027 Uiso 1 1 calc R . .
N2 N 0.1036(4) 0.1872(4) 0.2156(4) 0.0204(9) Uani 1 1 d . . .
C12 C 0.0881(5) 0.2451(5) 0.1347(5) 0.0238(12) Uani 1 1 d . B .
H12A H 0.0227 0.2059 0.0669 0.029 Uiso 1 1 calc R . .
C13 C 0.1589(5) 0.3636(5) 0.1347(4) 0.0186(11) Uani 1 1 d . . .
C14 C 0.2443(5) 0.4442(5) 0.2319(4) 0.0171(10) Uani 1 1 d . B .
O5 O 0.2778(3) 0.4174(3) 0.3354(3) 0.0165(7) Uani 1 1 d . . .
C15 C 0.2982(5) 0.5642(5) 0.2242(4) 0.0200(11) Uani 1 1 d . . .
O6 O 0.3779(3) 0.6432(3) 0.3181(3) 0.0184(7) Uani 1 1 d . . .
C16 C 0.2690(5) 0.5982(5) 0.1209(5) 0.0266(12) Uani 1 1 d . B .
H16A H 0.3060 0.6782 0.1162 0.032 Uiso 1 1 calc R . .
C17 C 0.1865(6) 0.5173(6) 0.0242(5) 0.0381(15) Uani 1 1 d . . .
H17A H 0.1681 0.5411 -0.0469 0.046 Uiso 1 1 calc R B .
C18 C 0.1313(6) 0.4030(6) 0.0311(5) 0.0315(13) Uani 1 1 d . B .
H18A H 0.0732 0.3488 -0.0353 0.038 Uiso 1 1 calc R . .
O7 O 0.1642(3) 0.2787(3) 0.4981(3) 0.0201(8) Uani 1 1 d . . .
C19 C 0.1464(5) 0.3918(5) 0.5433(4) 0.0185(11) Uani 1 1 d . B .
H19A H 0.1810 0.4575 0.5150 0.022 Uiso 1 1 calc R . .
N3 N 0.0829(4) 0.4277(4) 0.6276(4) 0.0191(9) Uani 1 1 d . . .
C20 C 0.0671(5) 0.5632(5) 0.6754(5) 0.0238(12) Uani 1 1 d . B .
H20A H 0.1057 0.6156 0.6331 0.036 Uiso 1 1 calc R . .
H20B H 0.1117 0.5899 0.7575 0.036 Uiso 1 1 calc R . .
H20C H -0.0267 0.5751 0.6678 0.036 Uiso 1 1 calc R . .
C21 C 0.0254(6) 0.3358(5) 0.6763(5) 0.0293(13) Uani 1 1 d . B .
H21A H 0.0397 0.2483 0.6359 0.044 Uiso 1 1 calc R . .
H21B H -0.0693 0.3438 0.6671 0.044 Uiso 1 1 calc R . .
H21C H 0.0666 0.3529 0.7588 0.044 Uiso 1 1 calc R . .
C32 C 0.6568(8) 0.1955(9) 0.0785(8) 0.069(2) Uani 1 1 d . . .
H32A H 0.6966 0.1517 0.1366 0.104 Uiso 1 1 calc R . .
H32B H 0.6887 0.2871 0.1047 0.104 Uiso 1 1 calc R . .
H32C H 0.6810 0.1567 0.0048 0.104 Uiso 1 1 calc R . .
C33 C 0.4409(8) 0.2494(9) -0.0138(8) 0.066(2) Uani 1 1 d . . .
H33A H 0.3466 0.2306 -0.0204 0.099 Uiso 1 1 calc R . .
H33B H 0.4613 0.2213 -0.0906 0.099 Uiso 1 1 calc R . .
H33C H 0.4649 0.3424 0.0176 0.099 Uiso 1 1 calc R . .
N31 N 0.5145(6) 0.1818(5) 0.0624(4) 0.0387(13) Uani 1 1 d . D .
C31 C 0.4632(8) 0.1153(8) 0.1224(8) 0.061(2) Uani 1 1 d D . .
H31A H 0.5155 0.0914 0.1859 0.074 Uiso 0.58 1 calc PR C 1
H31B H 0.5122 0.0503 0.1463 0.074 Uiso 0.42 1 calc PR C 2
O31A O 0.3402(10) 0.0848(12) 0.0908(11) 0.076(3) Uiso 0.58 1 d PD D 1
O31B O 0.3592(11) 0.1302(13) 0.1493(12) 0.051(3) Uiso 0.42 1 d PD D 2

loop_
_atom_site_aniso_label
_atom_site_aniso_U_11
_atom_site_aniso_U_22
_atom_site_aniso_U_33
_atom_site_aniso_U_23
_atom_site_aniso_U_13
_atom_site_aniso_U_12
Mn1 0.0157(4) 0.0112(4) 0.0149(4) 0.0035(3) 0.0038(3) 0.0014(3)
Mn2 0.0164(4) 0.0119(4) 0.0224(4) 0.0035(3) 0.0017(3) -0.0020(3)
O1 0.0179(17) 0.0096(16) 0.0131(17) 0.0023(13) 0.0043(14) 0.0048(13)
C1 0.019(3) 0.031(3) 0.016(3) 0.004(2) 0.002(2) 0.002(2)
C2 0.026(3) 0.021(3) 0.020(3) -0.003(2) 0.008(2) -0.015(2)
O2A 0.032(2) 0.026(2) 0.020(2) 0.0059(19) 0.0081(19) 0.001(2)
C3 0.032(3) 0.015(3) 0.022(3) 0.002(2) 0.012(2) -0.006(2)
N1 0.022(2) 0.016(2) 0.018(2) 0.0021(17) 0.0030(18) -0.0022(18)
C4 0.035(3) 0.015(3) 0.013(2) 0.003(2) 0.007(2) 0.001(2)
C5 0.031(3) 0.015(3) 0.014(3) 0.004(2) 0.007(2) 0.002(2)
C6 0.023(3) 0.014(2) 0.015(2) 0.0034(19) 0.007(2) 0.003(2)
O3 0.0136(17) 0.0123(17) 0.0219(19) 0.0008(14) 0.0009(14) 0.0012(13)
C7 0.028(3) 0.015(3) 0.014(3) 0.004(2) 0.005(2) 0.004(2)
O4 0.0172(17) 0.0119(17) 0.027(2) 0.0042(15) 0.0065(15) 0.0029(14)
C8 0.024(3) 0.022(3) 0.022(3) 0.007(2) 0.009(2) 0.007(2)
C9 0.031(3) 0.026(3) 0.026(3) 0.007(2) 0.010(2) 0.013(2)
C10 0.037(3) 0.014(3) 0.021(3) -0.002(2) 0.008(2) 0.006(2)
C11 0.014(2) 0.029(3) 0.024(3) 0.007(2) 0.006(2) -0.008(2)
N2 0.021(2) 0.021(2) 0.017(2) 0.0005(18) 0.0057(18) -0.0031(18)
C12 0.022(3) 0.026(3) 0.020(3) -0.001(2) 0.006(2) -0.001(2)
C13 0.021(3) 0.021(3) 0.013(2) 0.005(2) 0.003(2) 0.001(2)
C14 0.016(2) 0.021(3) 0.015(3) 0.004(2) 0.006(2) 0.003(2)
O5 0.0188(17) 0.0159(18) 0.0150(17) 0.0039(14) 0.0044(14) -0.0005(14)
C15 0.020(3) 0.022(3) 0.017(3) 0.003(2) 0.005(2) 0.003(2)
O6 0.0240(18) 0.0161(18) 0.0164(18) 0.0080(14) 0.0030(15) -0.0014(15)
C16 0.032(3) 0.026(3) 0.024(3) 0.013(2) 0.003(2) -0.002(2)
C17 0.053(4) 0.042(4) 0.020(3) 0.017(3) 0.000(3) -0.005(3)
C18 0.039(3) 0.033(3) 0.017(3) 0.005(2) -0.002(2) -0.007(3)
O7 0.0229(19) 0.0163(19) 0.0221(19) 0.0036(15) 0.0088(15) 0.0015(15)
C19 0.012(2) 0.026(3) 0.018(3) 0.008(2) 0.003(2) -0.001(2)
N3 0.019(2) 0.019(2) 0.021(2) 0.0064(18) 0.0050(18) 0.0007(18)
C20 0.026(3) 0.022(3) 0.023(3) 0.004(2) 0.008(2) 0.003(2)
C21 0.035(3) 0.027(3) 0.031(3) 0.010(2) 0.016(3) -0.001(3)
C32 0.060(5) 0.083(7) 0.069(6) 0.030(5) 0.015(5) 0.006(5)
C33 0.057(5) 0.077(6) 0.077(6) 0.036(5) 0.025(4) 0.006(4)
N31 0.058(3) 0.036(3) 0.031(3) 0.011(2) 0.027(3) 0.005(3)
C31 0.065(5) 0.066(5) 0.076(6) 0.035(5) 0.047(5) 0.016(4)

loop_
_atom_type_symbol
_atom_type_description
_atom_type_scat_dispersion_real
_atom_type_scat_dispersion_imag
_atom_type_scat_source
C C 0.0033 0.0016 'International Tables Vol C Tables 4.2.6.8 and 6.1.1.4'
H H 0.0000 0.0000 'International Tables Vol C Tables 4.2.6.8 and 6.1.1.4'
N N 0.0061 0.0033 'International Tables Vol C Tables 4.2.6.8 and 6.1.1.4'
O O 0.0106 0.0060 'International Tables Vol C Tables 4.2.6.8 and 6.1.1.4'
Mn Mn 0.3368 0.7283 'International Tables Vol C Tables 4.2.6.8 and 6.1.1.4'

loop_
_geom_angle_atom_site_label_1
_geom_angle_atom_site_label_2
_geom_angle_atom_site_label_3
_geom_angle
_geom_angle_site_symmetry_1
_geom_angle_site_symmetry_3
_geom_angle_publ_flag
O6 Mn1 O4 94.26(15) 2_666 . ?
O6 Mn1 O1 93.79(14) 2_666 2_666 ?
O4 Mn1 O1 169.50(14) . 2_666 ?
O6 Mn1 O1 169.79(14) 2_666 . ?
O4 Mn1 O1 92.99(14) . . ?
O1 Mn1 O1 79.94(14) 2_666 . ?
O6 Mn1 O3 95.40(14) 2_666 . ?
O4 Mn1 O3 81.47(13) . . ?
O1 Mn1 O3 91.06(13) 2_666 . ?
O1 Mn1 O3 92.79(13) . . ?
O6 Mn1 O5 81.20(13) 2_666 2_666 ?
O4 Mn1 O5 97.01(13) . 2_666 ?
O1 Mn1 O5 90.88(13) 2_666 2_666 ?
O1 Mn1 O5 90.78(13) . 2_666 ?
O3 Mn1 O5 176.19(13) . 2_666 ?
O3 Mn2 O5 96.24(13) . . ?
O3 Mn2 O7 111.30(14) . . ?
O5 Mn2 O7 95.52(13) . . ?
O3 Mn2 N1 84.57(14) . . ?
O5 Mn2 N1 162.05(14) . . ?
O7 Mn2 N1 100.91(14) . . ?
O3 Mn2 N2 151.63(15) . . ?
O5 Mn2 N2 83.61(14) . . ?
O7 Mn2 N2 96.90(14) . . ?
N1 Mn2 N2 87.24(16) . . ?
C1 O1 Mn1 121.5(3) . 2_666 ?
C1 O1 Mn1 124.2(3) . . ?
Mn1 O1 Mn1 100.06(14) 2_666 . ?
O1 C1 H1A 109.5 . . ?
O1 C1 H1B 109.5 . . ?
H1A C1 H1B 109.5 . . ?
O1 C1 H1C 109.5 . . ?
H1A C1 H1C 109.5 . . ?
H1B C1 H1C 109.5 . . ?
O1 C1 H1D 109.5 . . ?
O1 C1 H1E 109.5 . . ?
H1D C1 H1E 109.5 . . ?
O1 C1 H1F 109.5 . . ?
H1D C1 H1F 109.5 . . ?
H1E C1 H1F 109.5 . . ?
O2A C2 C11 113.9(4) . . ?
O2B C2 C11 95.3(11) . . ?
O2A C2 C3 108.7(4) . . ?
O2B C2 C3 114.6(11) . . ?
C11 C2 C3 115.1(4) . . ?
O2A C2 H2C 106.1 . . ?
C11 C2 H2C 106.1 . . ?
C3 C2 H2C 106.1 . . ?
O2B C2 H2D 110.3 . . ?
C11 C2 H2D 110.3 . . ?
C3 C2 H2D 110.3 . . ?
H2C C2 H2D 108.4 . . ?
C2 O2A H2A 109.5 . . ?
C2 O2B H2B 109.5 . . ?
N1 C3 C2 112.3(4) . . ?
N1 C3 H3A 109.1 . . ?
C2 C3 H3A 109.1 . . ?
N1 C3 H3B 109.1 . . ?
C2 C3 H3B 109.1 . . ?
H3A C3 H3B 107.9 . . ?
C4 N1 C3 115.0(4) . . ?
C4 N1 Mn2 126.0(3) . . ?
C3 N1 Mn2 118.8(3) . . ?
N1 C4 C5 126.8(5) . . ?
N1 C4 H4A 116.6 . . ?
C5 C4 H4A 116.6 . . ?
C6 C5 C10 120.1(5) . . ?
C6 C5 C4 123.4(5) . . ?
C10 C5 C4 116.5(4) . . ?
O3 C6 C5 124.7(4) . . ?
O3 C6 C7 116.6(4) . . ?
C5 C6 C7 118.7(4) . . ?
C6 O3 Mn2 128.3(3) . . ?
C6 O3 Mn1 106.4(3) . . ?
Mn2 O3 Mn1 124.78(15) . . ?
O4 C7 C8 122.0(5) . . ?
O4 C7 C6 118.1(4) . . ?
C8 C7 C6 119.9(4) . . ?
C7 O4 Mn1 113.3(3) . . ?
C7 C8 C9 120.3(5) . . ?
C7 C8 H8A 119.9 . . ?
C9 C8 H8A 119.9 . . ?
C10 C9 C8 120.5(5) . . ?
C10 C9 H9A 119.7 . . ?
C8 C9 H9A 119.7 . . ?
C9 C10 C5 120.3(5) . . ?
C9 C10 H10A 119.8 . . ?
C5 C10 H10A 119.8 . . ?
N2 C11 C2 113.7(4) . . ?
N2 C11 H11A 108.8 . . ?
C2 C11 H11A 108.8 . . ?
N2 C11 H11B 108.8 . . ?
C2 C11 H11B 108.8 . . ?
H11A C11 H11B 107.7 . . ?
C12 N2 C11 115.4(4) . . ?
C12 N2 Mn2 123.7(3) . . ?
C11 N2 Mn2 120.4(3) . . ?
N2 C12 C13 127.5(5) . . ?
N2 C12 H12A 116.3 . . ?
C13 C12 H12A 116.3 . . ?
C14 C13 C18 118.7(5) . . ?
C14 C13 C12 124.3(5) . . ?
C18 C13 C12 116.8(5) . . ?
O5 C14 C13 124.2(4) . . ?
O5 C14 C15 116.6(4) . . ?
C13 C14 C15 119.2(4) . . ?
C14 O5 Mn2 126.6(3) . . ?
C14 O5 Mn1 106.7(3) . 2_666 ?
Mn2 O5 Mn1 122.99(15) . 2_666 ?
O6 C15 C16 120.7(5) . . ?
O6 C15 C14 119.3(4) . . ?
C16 C15 C14 120.0(5) . . ?
C15 O6 Mn1 116.2(3) . 2_666 ?
C15 C16 C17 120.8(5) . . ?
C15 C16 H16A 119.6 . . ?
C17 C16 H16A 119.6 . . ?
C18 C17 C16 119.8(5) . . ?
C18 C17 H17A 120.1 . . ?
C16 C17 H17A 120.1 . . ?
C17 C18 C13 121.5(5) . . ?
C17 C18 H18A 119.3 . . ?
C13 C18 H18A 119.3 . . ?
C19 O7 Mn2 121.6(3) . . ?
O7 C19 N3 125.0(5) . . ?
O7 C19 H19A 117.5 . . ?
N3 C19 H19A 117.5 . . ?
C19 N3 C21 122.1(4) . . ?
C19 N3 C20 121.1(4) . . ?
C21 N3 C20 116.8(4) . . ?
N3 C20 H20A 109.5 . . ?
N3 C20 H20B 109.5 . . ?
H20A C20 H20B 109.5 . . ?
N3 C20 H20C 109.5 . . ?
H20A C20 H20C 109.5 . . ?
H20B C20 H20C 109.5 . . ?
N3 C21 H21A 109.5 . . ?
N3 C21 H21B 109.5 . . ?
H21A C21 H21B 109.5 . . ?
N3 C21 H21C 109.5 . . ?
H21A C21 H21C 109.5 . . ?
H21B C21 H21C 109.5 . . ?
N31 C32 H32A 109.5 . . ?
N31 C32 H32B 109.5 . . ?
H32A C32 H32B 109.5 . . ?
N31 C32 H32C 109.5 . . ?
H32A C32 H32C 109.5 . . ?
H32B C32 H32C 109.5 . . ?
N31 C33 H33A 109.5 . . ?
N31 C33 H33B 109.5 . . ?
H33A C33 H33B 109.5 . . ?
N31 C33 H33C 109.5 . . ?
H33A C33 H33C 109.5 . . ?
H33B C33 H33C 109.5 . . ?
C31 N31 C33 125.0(7) . . ?
C31 N31 C32 118.3(7) . . ?
C33 N31 C32 116.6(6) . . ?
O31B C31 N31 125.1(9) . . ?
O31A C31 N31 116.3(9) . . ?
O31A C31 H31A 121.9 . . ?
N31 C31 H31A 121.9 . . ?
O31B C31 H31B 117.5 . . ?
N31 C31 H31B 117.5 . . ?

loop_
_geom_bond_atom_site_label_1
_geom_bond_atom_site_label_2
_geom_bond_distance
_geom_bond_site_symmetry_2
_geom_bond_publ_flag
Mn1 O6 1.886(3) 2_666 ?
Mn1 O4 1.905(3) . ?
Mn1 O1 1.942(3) 2_666 ?
Mn1 O1 1.944(3) . ?
Mn1 O3 2.161(3) . ?
Mn1 O5 2.216(3) 2_666 ?
Mn1 Mn1 2.9785(14) 2_666 ?
Mn2 O3 2.075(3) . ?
Mn2 O5 2.110(3) . ?
Mn2 O7 2.137(3) . ?
Mn2 N1 2.185(4) . ?
Mn2 N2 2.223(4) . ?
O1 C1 1.419(6) . ?
O1 Mn1 1.942(3) 2_666 ?
C1 H1A 0.9800 . ?
C1 H1B 0.9800 . ?
C1 H1C 0.9800 . ?
C1 H1D 0.9800 . ?
C1 H1E 0.9800 . ?
C1 H1F 0.9800 . ?
C2 O2A 1.425(6) . ?
C2 O2B 1.439(17) . ?
C2 C11 1.514(8) . ?
C2 C3 1.525(7) . ?
C2 H2C 1.0000 . ?
C2 H2D 1.0000 . ?
O2A H2A 0.8400 . ?
O2B H2B 0.8400 . ?
C3 N1 1.464(6) . ?
C3 H3A 0.9900 . ?
C3 H3B 0.9900 . ?
N1 C4 1.286(6) . ?
C4 C5 1.456(7) . ?
C4 H4A 0.9500 . ?
C5 C6 1.398(7) . ?
C5 C10 1.407(7) . ?
C6 O3 1.333(6) . ?
C6 C7 1.430(7) . ?
C7 O4 1.346(6) . ?
C7 C8 1.379(7) . ?
C8 C9 1.402(8) . ?
C8 H8A 0.9500 . ?
C9 C10 1.368(8) . ?
C9 H9A 0.9500 . ?
C10 H10A 0.9500 . ?
C11 N2 1.473(6) . ?
C11 H11A 0.9900 . ?
C11 H11B 0.9900 . ?
N2 C12 1.281(7) . ?
C12 C13 1.449(7) . ?
C12 H12A 0.9500 . ?
C13 C14 1.397(7) . ?
C13 C18 1.411(7) . ?
C14 O5 1.348(6) . ?
C14 C15 1.421(7) . ?
O5 Mn1 2.216(3) 2_666 ?
C15 O6 1.342(6) . ?
C15 C16 1.378(7) . ?
O6 Mn1 1.886(3) 2_666 ?
C16 C17 1.382(8) . ?
C16 H16A 0.9500 . ?
C17 C18 1.367(8) . ?
C17 H17A 0.9500 . ?
C18 H18A 0.9500 . ?
O7 C19 1.242(6) . ?
C19 N3 1.322(6) . ?
C19 H19A 0.9500 . ?
N3 C21 1.444(6) . ?
N3 C20 1.457(6) . ?
C20 H20A 0.9800 . ?
C20 H20B 0.9800 . ?
C20 H20C 0.9800 . ?
C21 H21A 0.9800 . ?
C21 H21B 0.9800 . ?
C21 H21C 0.9800 . ?
C32 N31 1.454(9) . ?
C32 H32A 0.9800 . ?
C32 H32B 0.9800 . ?
C32 H32C 0.9800 . ?
C33 N31 1.440(9) . ?
C33 H33A 0.9800 . ?
C33 H33B 0.9800 . ?
C33 H33C 0.9800 . ?
N31 C31 1.315(8) . ?
C31 O31B 1.201(12) . ?
C31 O31A 1.268(11) . ?
C31 H31A 0.9500 . ?
C31 H31B 0.9500 . ?
